data_7116462
loop_
_publ_author_name
'Liao, Chia-Wei'
'Rao M, Rajeswara'
'Sun, Shih-Sheng'

_publ_section_title
;
 Structural diversity of new solid-state luminophores based on
 quinoxaline-\b-ketoiminate boron difluoride complexes with remarkable
 fluorescence switching properties.
;
_journal_issue 13
_journal_name_full 'Chemical communications (Cambridge, England)'
_journal_page_first 2656
_journal_page_last 2659
_journal_paper_doi 10.1039/c4cc08958h
_journal_volume 51
_journal_year 2015
_chemical_formula_moiety 'C17 H13 B F2 N2 O'
_chemical_formula_sum 'C17 H13 B F2 N2 O'
_chemical_formula_weight 310.1
_chemical_name_systematic
;
 ?
;
_space_group_IT_number 2
_symmetry_cell_setting triclinic
_symmetry_space_group_name_Hall '-P 1'
_symmetry_space_group_name_H-M 'P -1'
_atom_sites_solution_hydrogens geom
_atom_sites_solution_primary direct
_atom_sites_solution_secondary difmap
_audit_update_record
;
2013-07-30 deposited with the CCDC.
2014-12-18 downloaded from the CCDC.
;
_cell_angle_alpha 86.948(2)
_cell_angle_beta 70.9880(10)
_cell_angle_gamma 86.6970(10)
_cell_formula_units_Z 2
_cell_length_a 7.0915(3)
_cell_length_b 10.1014(5)
_cell_length_c 10.3857(5)
_cell_measurement_reflns_used 5101
_cell_measurement_temperature 100.00(10)
_cell_measurement_theta_max 29.66
_cell_measurement_theta_min 2.84
_cell_volume 701.75(6)
_computing_cell_refinement 'Bruker APEX2'
_computing_data_collection 'Bruker APEX2'
_computing_data_reduction 'Bruker SAINT'
_computing_molecular_graphics 'Ortep-3 for Windows (Farrugia, 1997)'
_computing_publication_material 'WinGX publication routines (Farrugia, 1999)'
_computing_structure_refinement 'SHELXL-97 (Sheldrick, 2008)'
_computing_structure_solution 'SHELXS-97 (Sheldrick, 2008)'
_diffrn_ambient_temperature 100.00(10)
_diffrn_measured_fraction_theta_full 1
_diffrn_measured_fraction_theta_max 1
_diffrn_measurement_device_type 'CCD area detector'
_diffrn_measurement_method 'phi and omega scans'
_diffrn_radiation_monochromator graphite
_diffrn_radiation_type MoK\a
_diffrn_radiation_wavelength 0.71073
_diffrn_reflns_av_R_equivalents 0.0269
_diffrn_reflns_av_unetI/netI 0.0284
_diffrn_reflns_limit_h_max 8
_diffrn_reflns_limit_h_min -8
_diffrn_reflns_limit_k_max 12
_diffrn_reflns_limit_k_min -12
_diffrn_reflns_limit_l_max 12
_diffrn_reflns_limit_l_min -12
_diffrn_reflns_number 10745
_diffrn_reflns_theta_full 25
_diffrn_reflns_theta_max 26.37
_diffrn_reflns_theta_min 2.02
_exptl_absorpt_coefficient_mu 0.11
_exptl_absorpt_correction_T_max 0.989
_exptl_absorpt_correction_T_min 0.9674
_exptl_absorpt_correction_type multi-scan
_exptl_absorpt_process_details 'Bruker SADABS, 1996'
_exptl_crystal_colour orange
_exptl_crystal_density_diffrn 1.468
_exptl_crystal_density_meas ?
_exptl_crystal_density_method 'not measured'
_exptl_crystal_description plate
_exptl_crystal_F_000 320
_exptl_crystal_size_max 0.3
_exptl_crystal_size_mid 0.24
_exptl_crystal_size_min 0.1
_refine_diff_density_max 0.26
_refine_diff_density_min -0.198
_refine_diff_density_rms 0.042
_refine_ls_extinction_coef 0.007(2)
_refine_ls_extinction_expression Fc^*^=kFc[1+0.001xFc^2^\l^3^/sin(2\q)]^-1/4^
_refine_ls_extinction_method SHELXL
_refine_ls_goodness_of_fit_ref 1.017
_refine_ls_hydrogen_treatment constr
_refine_ls_matrix_type full
_refine_ls_number_parameters 210
_refine_ls_number_reflns 2862
_refine_ls_number_restraints 65
_refine_ls_restrained_S_all 1.005
_refine_ls_R_factor_all 0.0516
_refine_ls_R_factor_gt 0.0353
_refine_ls_shift/su_max 0.001
_refine_ls_shift/su_mean 0
_refine_ls_structure_factor_coef Fsqd
_refine_ls_weighting_details 'calc w=1/[\s^2^(Fo^2^)+(0.0465P)^2^+0.1398P] where P=(Fo^2^+2Fc^2^)/3'
_refine_ls_weighting_scheme calc
_refine_ls_wR_factor_gt 0.0855
_refine_ls_wR_factor_ref 0.0956
_reflns_number_gt 2204
_reflns_number_total 2862
_reflns_threshold_expression >2sigma(I)
_cod_data_source_file c4cc08958h2.cif
_cod_data_source_block i14573
_cod_depositor_comments
;
The following automatic conversions were performed:

'_symmetry_cell_setting' value 'Triclinic' changed to 'triclinic'
according to
/usr/data/users/saulius/crontab/automatic-downloads/current/RSC/lib/dictionaries/cif_core.dic
dictionary named 'cif_core.dic' version 2.4.2 from 2011-04-26.

'_exptl_crystal_density_meas' value 'not measured' was changed to '?'
- the value is perceived as not measured.

Automatic conversion script
Id: cif_fix_values 3008 2015-01-20 13:52:24Z robertas 
;
_cod_original_sg_symbol_H-M P-1
_cod_database_code 7116462

loop_
_symmetry_equiv_pos_as_xyz
'x, y, z'
'-x, -y, -z'

loop_
_atom_site_label
_atom_site_type_symbol
_atom_site_fract_x
_atom_site_fract_y
_atom_site_fract_z
_atom_site_U_iso_or_equiv
_atom_site_adp_type
_atom_site_occupancy
_atom_site_symmetry_multiplicity
_atom_site_calc_flag
_atom_site_refinement_flags
F1 F 0.63148(11) 0.27800(7) 0.86942(8) 0.0218(2) Uani 1 1 d U
F2 F 0.96415(11) 0.26969(8) 0.83669(8) 0.0241(2) Uani 1 1 d U
O2 O 0.81497(14) 0.07853(9) 0.81803(9) 0.0217(2) Uani 1 1 d U
N7 N 0.64851(15) 0.12369(11) 1.32923(11) 0.0177(3) Uani 1 1 d U
N14 N 0.74366(15) 0.17384(11) 1.04786(11) 0.0153(3) Uani 1 1 d U
B B 0.7895(2) 0.20223(15) 0.88865(15) 0.0174(3) Uani 1 1 d U
C3 C 0.78296(18) -0.04145(13) 0.87737(13) 0.0156(3) Uani 1 1 d U
C4 C 0.73312(18) -0.05895(13) 1.01486(13) 0.0167(3) Uani 1 1 d U
H4 H 0.7111 -0.146 1.0544 0.02 Uiso 1 1 calc R
C5 C 0.71301(18) 0.04906(13) 1.10132(13) 0.0149(3) Uani 1 1 d U
C6 C 0.65830(18) 0.02717(13) 1.24837(13) 0.0161(3) Uani 1 1 d U
C8 C 0.68338(19) 0.24991(13) 1.27393(13) 0.0174(3) Uani 1 1 d U
C9 C 0.6681(2) 0.35397(14) 1.36252(14) 0.0213(3) Uani 1 1 d U
H9 H 0.6412 0.3349 1.4572 0.026 Uiso 1 1 calc R
C10 C 0.6919(2) 0.48205(14) 1.31302(15) 0.0242(3) Uani 1 1 d U
H10 H 0.6805 0.5519 1.3732 0.029 Uiso 1 1 calc R
C11 C 0.7331(2) 0.51036(14) 1.17297(15) 0.0234(3) Uani 1 1 d U
H11 H 0.7487 0.5998 1.1394 0.028 Uiso 1 1 calc R
C12 C 0.7515(2) 0.41120(13) 1.08349(14) 0.0209(3) Uani 1 1 d U
H12 H 0.7803 0.4319 0.9889 0.025 Uiso 1 1 calc R
C13 C 0.72731(18) 0.27896(13) 1.13305(13) 0.0168(3) Uani 1 1 d U
C15 C 0.6069(2) -0.10847(13) 1.31135(13) 0.0209(3) Uani 1 1 d U
H15A H 0.4989 -0.141 1.2836 0.031 Uiso 1 1 calc R
H15B H 0.5635 -0.1041 1.4108 0.031 Uiso 1 1 calc R
H15C H 0.7246 -0.169 1.2808 0.031 Uiso 1 1 calc R
C16 C 0.80677(18) -0.14896(13) 0.78121(13) 0.0162(3) Uani 1 1 d U
C17 C 0.8702(2) -0.11854(14) 0.64113(14) 0.0212(3) Uani 1 1 d U
H17 H 0.8972 -0.0296 0.609 0.025 Uiso 1 1 calc R
C18 C 0.8939(2) -0.21761(15) 0.54872(14) 0.0242(3) Uani 1 1 d U
H18 H 0.9383 -0.1964 0.4537 0.029 Uiso 1 1 calc R
C19 C 0.8530(2) -0.34687(14) 0.59483(15) 0.0229(3) Uani 1 1 d U
H19 H 0.869 -0.4143 0.5313 0.027 Uiso 1 1 calc R
C20 C 0.7886(2) -0.37881(14) 0.73341(15) 0.0238(3) Uani 1 1 d U
H20 H 0.7603 -0.4679 0.7648 0.029 Uiso 1 1 calc R
C21 C 0.7657(2) -0.28022(14) 0.82625(14) 0.0204(3) Uani 1 1 d U
H21 H 0.7219 -0.3022 0.9211 0.024 Uiso 1 1 calc R

loop_
_atom_site_aniso_label
_atom_site_aniso_U_11
_atom_site_aniso_U_22
_atom_site_aniso_U_33
_atom_site_aniso_U_23
_atom_site_aniso_U_13
_atom_site_aniso_U_12
F1 0.0258(4) 0.0219(4) 0.0188(4) 0.0006(3) -0.0095(3) 0.0017(3)
F2 0.0235(4) 0.0251(5) 0.0200(4) 0.0004(3) -0.0011(3) -0.0070(3)
O2 0.0345(6) 0.0154(5) 0.0128(5) 0.0013(4) -0.0044(4) -0.0021(4)
N7 0.0149(6) 0.0215(6) 0.0164(6) -0.0021(5) -0.0046(5) -0.0001(5)
N14 0.0144(5) 0.0165(6) 0.0147(6) -0.0015(4) -0.0041(4) 0.0002(4)
B 0.0205(8) 0.0162(8) 0.0148(7) 0.0009(6) -0.0046(6) -0.0016(6)
C3 0.0116(6) 0.0169(7) 0.0173(7) 0.0007(5) -0.0037(5) 0.0001(5)
C4 0.0178(7) 0.0154(7) 0.0157(7) 0.0004(5) -0.0042(5) -0.0002(5)
C5 0.0106(6) 0.0178(7) 0.0160(7) 0.0001(5) -0.0040(5) 0.0003(5)
C6 0.0113(6) 0.0216(7) 0.0148(7) -0.0004(5) -0.0040(5) 0.0007(5)
C8 0.0136(6) 0.0219(7) 0.0170(7) -0.0023(5) -0.0051(5) 0.0000(5)
C9 0.0205(7) 0.0264(8) 0.0183(7) -0.0052(6) -0.0077(6) 0.0001(6)
C10 0.0258(7) 0.0238(8) 0.0267(8) -0.0095(6) -0.0128(6) 0.0006(6)
C11 0.0263(8) 0.0171(7) 0.0300(8) -0.0022(6) -0.0134(6) -0.0008(6)
C12 0.0232(7) 0.0203(7) 0.0204(7) -0.0011(6) -0.0087(6) -0.0004(6)
C13 0.0132(6) 0.0186(7) 0.0192(7) -0.0040(5) -0.0058(5) 0.0016(5)
C15 0.0256(7) 0.0227(8) 0.0131(7) 0.0017(5) -0.0044(6) -0.0022(6)
C16 0.0136(6) 0.0193(7) 0.0151(7) -0.0019(5) -0.0044(5) 0.0020(5)
C17 0.0226(7) 0.0217(8) 0.0177(7) -0.0007(6) -0.0041(6) -0.0011(6)
C18 0.0251(7) 0.0320(8) 0.0152(7) -0.0053(6) -0.0059(6) 0.0022(6)
C19 0.0218(7) 0.0250(8) 0.0246(7) -0.0122(6) -0.0107(6) 0.0061(6)
C20 0.0265(8) 0.0189(7) 0.0281(8) -0.0039(6) -0.0116(6) 0.0013(6)
C21 0.0219(7) 0.0218(7) 0.0170(7) -0.0008(6) -0.0061(6) 0.0002(6)

loop_
_atom_type_symbol
_atom_type_description
_atom_type_scat_dispersion_real
_atom_type_scat_dispersion_imag
_atom_type_scat_source
F F 0.0171 0.0103 'International Tables Vol C Tables 4.2.6.8 and 6.1.1.4'
O O 0.0106 0.006 'International Tables Vol C Tables 4.2.6.8 and 6.1.1.4'
N N 0.0061 0.0033 'International Tables Vol C Tables 4.2.6.8 and 6.1.1.4'
B B 0.0013 0.0007 'International Tables Vol C Tables 4.2.6.8 and 6.1.1.4'
C C 0.0033 0.0016 'International Tables Vol C Tables 4.2.6.8 and 6.1.1.4'
H H 0 0 'International Tables Vol C Tables 4.2.6.8 and 6.1.1.4'

loop_
_geom_angle_atom_site_label_1
_geom_angle_atom_site_label_2
_geom_angle_atom_site_label_3
_geom_angle
C3 O2 B 125.52(10)
C6 N7 C8 118.73(11)
C5 N14 C13 119.91(11)
C5 N14 B 120.24(11)
C13 N14 B 119.79(11)
F2 B F1 110.21(11)
F2 B O2 108.32(11)
F1 B O2 109.87(11)
F2 B N14 109.41(11)
F1 B N14 108.36(11)
O2 B N14 110.65(11)
O2 C3 C4 120.93(12)
O2 C3 C16 114.08(11)
C4 C3 C16 124.98(12)
C3 C4 C5 122.01(12)
C3 C4 H4 119
C5 C4 H4 119
N14 C5 C4 120.24(12)
N14 C5 C6 119.05(11)
C4 C5 C6 120.71(12)
N7 C6 C5 121.83(12)
N7 C6 C15 118.01(12)
C5 C6 C15 120.15(11)
N7 C8 C9 118.29(12)
N7 C8 C13 122.28(12)
C9 C8 C13 119.40(13)
C10 C9 C8 120.39(13)
C10 C9 H9 119.8
C8 C9 H9 119.8
C9 C10 C11 119.88(13)
C9 C10 H10 120.1
C11 C10 H10 120.1
C12 C11 C10 121.27(13)
C12 C11 H11 119.4
C10 C11 H11 119.4
C11 C12 C13 119.45(13)
C11 C12 H12 120.3
C13 C12 H12 120.3
N14 C13 C12 122.33(12)
N14 C13 C8 118.08(12)
C12 C13 C8 119.60(12)
C6 C15 H15A 109.5
C6 C15 H15B 109.5
H15A C15 H15B 109.5
C6 C15 H15C 109.5
H15A C15 H15C 109.5
H15B C15 H15C 109.5
C21 C16 C17 118.82(12)
C21 C16 C3 121.92(12)
C17 C16 C3 119.26(12)
C18 C17 C16 120.41(13)
C18 C17 H17 119.8
C16 C17 H17 119.8
C19 C18 C17 120.08(13)
C19 C18 H18 120
C17 C18 H18 120
C18 C19 C20 120.34(13)
C18 C19 H19 119.8
C20 C19 H19 119.8
C19 C20 C21 119.81(13)
C19 C20 H20 120.1
C21 C20 H20 120.1
C20 C21 C16 120.54(13)
C20 C21 H21 119.7
C16 C21 H21 119.7

loop_
_geom_bond_atom_site_label_1
_geom_bond_atom_site_label_2
_geom_bond_distance
F1 B 1.3829(17)
F2 B 1.3827(17)
O2 C3 1.3271(15)
O2 B 1.4551(17)
N7 C6 1.3046(16)
N7 C8 1.3720(17)
N14 C5 1.3501(17)
N14 C13 1.3939(16)
N14 B 1.5912(18)
C3 C4 1.3589(18)
C3 C16 1.4799(18)
C4 C5 1.4212(18)
C4 H4 0.95
C5 C6 1.4559(18)
C6 C15 1.4983(18)
C8 C9 1.4101(18)
C8 C13 1.4113(18)
C9 C10 1.365(2)
C9 H9 0.95
C10 C11 1.404(2)
C10 H10 0.95
C11 C12 1.3745(19)
C11 H11 0.95
C12 C13 1.4052(19)
C12 H12 0.95
C15 H15A 0.98
C15 H15B 0.98
C15 H15C 0.98
C16 C21 1.3968(19)
C16 C17 1.3983(18)
C17 C18 1.3887(19)
C17 H17 0.95
C18 C19 1.380(2)
C18 H18 0.95
C19 C20 1.387(2)
C19 H19 0.95
C20 C21 1.3891(19)
C20 H20 0.95
C21 H21 0.95

loop_
_geom_torsion_atom_site_label_1
_geom_torsion_atom_site_label_2
_geom_torsion_atom_site_label_3
_geom_torsion_atom_site_label_4
_geom_torsion
C3 O2 B F2 127.04(12)
C3 O2 B F1 -112.51(13)
C3 O2 B N14 7.11(17)
C5 N14 B F2 -126.05(12)
C13 N14 B F2 56.49(15)
C5 N14 B F1 113.75(13)
C13 N14 B F1 -63.70(14)
C5 N14 B O2 -6.78(16)
C13 N14 B O2 175.77(10)
B O2 C3 C4 -4.16(19)
B O2 C3 C16 175.88(11)
O2 C3 C4 C5 0.0(2)
C16 C3 C4 C5 179.92(11)
C13 N14 C5 C4 -178.81(11)
B N14 C5 C4 3.74(17)
C13 N14 C5 C6 1.49(17)
B N14 C5 C6 -175.96(10)
C3 C4 C5 N14 -0.05(19)
C3 C4 C5 C6 179.64(11)
C8 N7 C6 C5 2.57(18)
C8 N7 C6 C15 -176.12(11)
N14 C5 C6 N7 -3.74(18)
C4 C5 C6 N7 176.56(11)
N14 C5 C6 C15 174.92(11)
C4 C5 C6 C15 -4.78(18)
C6 N7 C8 C9 178.63(11)
C6 N7 C8 C13 0.68(18)
N7 C8 C9 C10 -176.77(12)
C13 C8 C9 C10 1.24(19)
C8 C9 C10 C11 -0.5(2)
C9 C10 C11 C12 -0.4(2)
C10 C11 C12 C13 0.4(2)
C5 N14 C13 C12 -177.97(12)
B N14 C13 C12 -0.51(18)
C5 N14 C13 C8 1.55(17)
B N14 C13 C8 179.01(11)
C11 C12 C13 N14 179.89(12)
C11 C12 C13 C8 0.38(19)
N7 C8 C13 N14 -2.79(18)
C9 C8 C13 N14 179.28(11)
N7 C8 C13 C12 176.74(12)
C9 C8 C13 C12 -1.19(19)
O2 C3 C16 C21 -175.60(11)
C4 C3 C16 C21 4.4(2)
O2 C3 C16 C17 3.74(17)
C4 C3 C16 C17 -176.21(12)
C21 C16 C17 C18 -0.7(2)
C3 C16 C17 C18 179.95(11)
C16 C17 C18 C19 0.6(2)
C17 C18 C19 C20 -0.2(2)
C18 C19 C20 C21 -0.2(2)
C19 C20 C21 C16 0.1(2)
C17 C16 C21 C20 0.34(19)
C3 C16 C21 C20 179.68(12)
